data_2200580
loop_
_publ_author_name
'Niemeyer, Mark'

_publ_section_title
;A tetranuclear copper compound containing three different types of anions:
 <i>trans</i>-(\m-<i>tert</i>-butoxy)bis(\m-2,4,6,2'',4'',6''-hexamethyl-1,1':3',1''-terphenyl-2',2'-diyl)(\m-iodo)tetracopper(I)
;
_journal_issue 9
_journal_name_full 'Acta Crystallographica Section E'
_journal_page_first m416
_journal_page_last m418
_journal_paper_doi 10.1107/S1600536801013551
_journal_volume 57
_journal_year 2001
_chemical_formula_iupac '[Cu4 (C24 H25)2 (C4 H9 O) I]'
_chemical_formula_moiety 'C52 H59 Cu4 I O'
_chemical_formula_sum 'C52 H59 Cu4 I O'
_chemical_formula_weight 1081.05
_chemical_melting_point
;
crystals change color to orange  at ca 353 K and
decompose to a black liquid at 497-501 K
;
_chemical_name_systematic
;
trans-(\m^2^-tert-butoxy)bis(\m^2^-2,4,6,2'',4'',6''-hexamethyl-1,1':3';1''-
terphenyl-2',2'-diyl)(\m^2^-iodo)tetracopper(I)
;
_space_group_IT_number 2
_symmetry_cell_setting triclinic
_symmetry_space_group_name_Hall '-P 1'
_symmetry_space_group_name_H-M 'P -1'
_audit_creation_method SHELXL-97
_cell_angle_alpha 89.734(6)
_cell_angle_beta 80.137(7)
_cell_angle_gamma 72.592(9)
_cell_formula_units_Z 2
_cell_length_a 12.3307(14)
_cell_length_b 12.6105(10)
_cell_length_c 16.3613(12)
_cell_measurement_reflns_used 37
_cell_measurement_temperature 173(2)
_cell_measurement_theta_max 12.5
_cell_measurement_theta_min 11.5
_cell_volume 2388.8(4)
_computing_cell_refinement XSCANS
_computing_data_collection 'XSCANS (Siemens, 1994)'
_computing_data_reduction XSCANS
_computing_molecular_graphics 'SHELXTL (Sheldrick, 1998)'
_computing_publication_material SHELXTL
_computing_structure_refinement 'SHELXL97 (Sheldrick, 1997)'
_computing_structure_solution 'SHELXS97 (Sheldrick, 1997)'
_diffrn_ambient_temperature 173(2)
_diffrn_measured_fraction_theta_full .998
_diffrn_measured_fraction_theta_max .998
_diffrn_measurement_device_type 'Siemens P4'
_diffrn_measurement_method \w
_diffrn_radiation_monochromator graphite
_diffrn_radiation_source 'fine-focus sealed tube'
_diffrn_radiation_type MoK\a
_diffrn_radiation_wavelength .71073
_diffrn_reflns_av_R_equivalents .050
_diffrn_reflns_av_sigmaI/netI .111
_diffrn_reflns_limit_h_max 15
_diffrn_reflns_limit_h_min -15
_diffrn_reflns_limit_k_max 15
_diffrn_reflns_limit_k_min -14
_diffrn_reflns_limit_l_max 20
_diffrn_reflns_limit_l_min -19
_diffrn_reflns_number 9829
_diffrn_reflns_theta_full 26.0
_diffrn_reflns_theta_max 26.0
_diffrn_reflns_theta_min 2.0
_diffrn_standards_decay_% 0
_diffrn_standards_interval_count 198
_diffrn_standards_number 2
_exptl_absorpt_coefficient_mu 2.44
_exptl_absorpt_correction_T_max .888
_exptl_absorpt_correction_T_min .280
_exptl_absorpt_correction_type '\y scan'
_exptl_absorpt_process_details '(North et al., 1968)'
_exptl_crystal_colour colorless
_exptl_crystal_density_diffrn 1.503
_exptl_crystal_density_method 'not measured'
_exptl_crystal_description needle
_exptl_crystal_F_000 1096
_exptl_crystal_size_max .70
_exptl_crystal_size_mid .15
_exptl_crystal_size_min .05
_refine_diff_density_max .63
_refine_diff_density_min -.36
_refine_ls_extinction_method none
_refine_ls_goodness_of_fit_ref .72
_refine_ls_hydrogen_treatment refU
_refine_ls_matrix_type full
_refine_ls_number_parameters 594
_refine_ls_number_reflns 9372
_refine_ls_number_restraints 0
_refine_ls_restrained_S_all .72
_refine_ls_R_factor_all .078
_refine_ls_R_factor_gt .035
_refine_ls_shift/su_max .002
_refine_ls_shift/su_mean <0.001
_refine_ls_structure_factor_coef Fsqd
_refine_ls_weighting_details 'calc w = 1/[\s^2^(Fo^2^)+(0.0129P)^2^] where P = (Fo^2^+2Fc^2^)/3'
_refine_ls_weighting_scheme calc
_refine_ls_wR_factor_ref .059
_reflns_number_gt 5430
_reflns_number_total 9372
_reflns_threshold_expression I>2\s(I)
_cod_data_source_file ya6052.cif
_cod_data_source_block I
_cod_database_code 2200580
_cod_database_fobs_code 2200580

loop_
_symmetry_equiv_pos_as_xyz
'x, y, z'
'-x, -y, -z'

loop_
_atom_site_label
_atom_site_fract_x
_atom_site_fract_y
_atom_site_fract_z
_atom_site_U_iso_or_equiv
_atom_site_adp_type
_atom_site_calc_flag
_atom_site_refinement_flags
_atom_site_occupancy
_atom_site_disorder_assembly
_atom_site_disorder_group
_atom_site_type_symbol
Cu1 .08158(5) .13506(5) .79467(3) .02608(13) Uani d . 1 . . Cu
Cu2 .09458(5) .13644(5) .64811(3) .03205(15) Uani d . 1 . . Cu
Cu3 .24573(5) .25757(5) .63380(3) .03069(14) Uani d . 1 . . Cu
Cu4 .23489(5) .26779(5) .78012(3) .02564(13) Uani d . 1 . . Cu
I .17975(3) .19354(3) .515577(18) .03773(9) Uani d . 1 . . I
O .1557(3) .1998(2) .86031(16) .0307(7) Uani d . 1 . . O
C1 -.0005(4) .0647(4) .7314(2) .0244(10) Uani d . 1 . . C
C2 .0401(4) -.0447(4) .6921(2) .0267(10) Uani d . 1 . . C
C3 -.0377(4) -.0973(4) .6734(3) .0370(12) Uani d . 1 . . C
H3A -.0092 -.1701 .6477 .052(15) Uiso calc R 1 . . H
C4 -.1542(4) -.0466(4) .6911(3) .0376(12) Uani d . 1 . . C
H4A -.2058 -.0825 .6755 .060(16) Uiso calc R 1 . . H
C5 -.1969(4) .0578(4) .7321(3) .0323(11) Uani d . 1 . . C
H5A -.2780 .0918 .7470 .029(12) Uiso calc R 1 . . H
C6 -.1218(4) .1122(3) .7513(2) .0236(10) Uani d . 1 . . C
C7 .1678(4) -.1080(4) .6693(3) .0287(11) Uani d . 1 . . C
C8 .2336(4) -.1473(4) .7309(3) .0320(11) Uani d . 1 . . C
C9 .3492(4) -.2081(4) .7068(3) .0371(12) Uani d . 1 . . C
H9A .3939 -.2345 .7487 .018(11) Uiso calc R 1 . . H
C10 .4015(4) -.2316(4) .6254(3) .0375(12) Uani d . 1 . . C
C11 .3332(4) -.1944(4) .5649(3) .0419(14) Uani d . 1 . . C
H11A .3676 -.2100 .5080 .034(12) Uiso calc R 1 . . H
C12 .2173(4) -.1355(4) .5850(3) .0340(12) Uani d . 1 . . C
C13 .1819(5) -.1281(5) .8226(3) .0468(14) Uani d . 1 . . C
H13A .2169 -.1936 .8524 .062(17) Uiso calc R 1 . . H
H13B .0983 -.1154 .8300 .11(3) Uiso calc R 1 . . H
H13C .1969 -.0628 .8447 .061(17) Uiso calc R 1 . . H
C14 .5285(4) -.2938(5) .5997(4) .0585(17) Uani d . 1 . . C
H14A .5399 -.3411 .5497 .10(2) Uiso calc R 1 . . H
H14B .5557 -.3402 .6447 .07(2) Uiso calc R 1 . . H
H14C .5722 -.2404 .5881 .08(2) Uiso calc R 1 . . H
C15 .1504(5) -.1053(5) .5152(3) .0493(15) Uani d . 1 . . C
H15A .2031 -.1010 .4641 .070(18) Uiso calc R 1 . . H
H15B .0914 -.0329 .5289 .038(14) Uiso calc R 1 . . H
H15C .1131 -.1621 .5072 .09(2) Uiso calc R 1 . . H
C16 -.1758(4) .2207(4) .8022(2) .0271(10) Uani d . 1 . . C
C17 -.2182(4) .2166(4) .8876(3) .0319(11) Uani d . 1 . . C
C18 -.2731(4) .3147(4) .9351(3) .0391(12) Uani d . 1 . . C
H18A -.2986 .3107 .9929 .056(16) Uiso calc R 1 . . H
C19 -.2920(4) .4172(4) .9018(3) .0417(13) Uani d . 1 . . C
C20 -.2525(4) .4208(4) .8173(3) .0422(13) Uani d . 1 . . C
H20A -.2659 .4910 .7928 .058(16) Uiso calc R 1 . . H
C21 -.1944(4) .3256(4) .7677(3) .0332(11) Uani d . 1 . . C
C22 -.2071(5) .1058(4) .9263(3) .0433(13) Uani d . 1 . . C
H22A -.2213 .1165 .9869 .058(16) Uiso calc R 1 . . H
H22B -.1291 .0554 .9073 .039(14) Uiso calc R 1 . . H
H22C -.2638 .0737 .9098 .075(19) Uiso calc R 1 . . H
C23 -.3514(5) .5233(5) .9551(4) .0715(19) Uani d . 1 . . C
H23A -.3707 .5048 1.0130 .11(3) Uiso calc R 1 . . H
H23B -.4223 .5641 .9354 .134 Uiso calc R 1 . . H
H23C -.2997 .5696 .9516 .10(2) Uiso calc R 1 . . H
C24 -.1533(5) .3367(4) .6758(3) .0455(13) Uani d . 1 . . C
H24A -.1504 .2697 .6444 .035(13) Uiso calc R 1 . . H
H24B -.0760 .3459 .6678 .067(19) Uiso calc R 1 . . H
H24C -.2069 .4018 .6561 .11(3) Uiso calc R 1 . . H
C25 .3363(4) .3262(3) .6992(2) .0235(10) Uani d . 1 . . C
C26 .3118(4) .4350(4) .6694(2) .0286(10) Uani d . 1 . . C
C27 .4005(4) .4770(4) .6335(3) .0352(12) Uani d . 1 . . C
H27A .3827 .5493 .6123 .025(11) Uiso calc R 1 . . H
C28 .5146(5) .4134(4) .6289(3) .0427(13) Uani d . 1 . . C
H28A .5747 .4418 .6035 .080(19) Uiso calc R 1 . . H
C29 .5419(4) .3085(4) .6608(3) .0364(12) Uani d . 1 . . C
H29A .6205 .2667 .6592 .035(13) Uiso calc R 1 . . H
C30 .4543(4) .2643(4) .6953(2) .0274(10) Uani d . 1 . . C
C31 .1884(4) .5086(4) .6808(3) .0319(11) Uani d . 1 . . C
C32 .1336(5) .5537(4) .7613(3) .0409(13) Uani d . 1 . . C
C33 .0156(5) .6088(5) .7751(4) .068(2) Uani d . 1 . . C
H33A -.0221 .6364 .8298 .051(15) Uiso calc R 1 . . H
C34 -.0474(5) .6245(5) .7137(5) .067(2) Uani d . 1 . . C
C35 .0099(5) .5883(4) .6340(4) .0590(17) Uani d . 1 . . C
H35A -.0327 .6029 .5899 .042(14) Uiso calc R 1 . . H
C36 .1275(5) .5315(4) .6154(3) .0384(12) Uani d . 1 . . C
C37 .2029(5) .5453(5) .8316(3) .0600(18) Uani d . 1 . . C
H37A .1523 .5867 .8813 .12(2) Uiso calc R 1 . . H
H37B .2665 .5767 .8145 .08(2) Uiso calc R 1 . . H
H37C .2342 .4670 .8438 .018(11) Uiso calc R 1 . . H
C38 -.1752(5) .6793(6) .7282(5) .114(3) Uani d . 1 . . C
H38A -.1979 .7305 .7773 .040(16) Uiso calc R 1 . . H
H38B -.2150 .6225 .7372 .13(3) Uiso calc R 1 . . H
H38C -.1966 .7208 .6796 .159 Uiso calc R 1 . . H
C39 .1881(5) .5034(5) .5258(3) .0533(15) Uani d . 1 . . C
H39A .2438 .4287 .5213 .059(17) Uiso calc R 1 . . H
H39B .2288 .5577 .5078 .061(17) Uiso calc R 1 . . H
H39C .1309 .5057 .4904 .09(2) Uiso calc R 1 . . H
C40 .4835(3) .1563(4) .7380(2) .0242(10) Uani d . 1 . . C
C41 .5020(4) .0542(4) .6966(2) .0269(10) Uani d . 1 . . C
C42 .5254(4) -.0418(4) .7407(3) .0333(11) Uani d . 1 . . C
H42A .5406 -.1114 .7120 .044(14) Uiso calc R 1 . . H
C43 .5273(4) -.0397(4) .8251(3) .0375(12) Uani d . 1 . . C
C44 .5122(4) .0615(4) .8646(3) .0368(12) Uani d . 1 . . C
H44A .5154 .0640 .9221 .022(11) Uiso calc R 1 . . H
C45 .4922(4) .1598(4) .8227(3) .0328(11) Uani d . 1 . . C
C46 .4979(5) .0442(4) .6052(2) .0371(12) Uani d . 1 . . C
H46A .4265 .0288 .5986 .063(17) Uiso calc R 1 . . H
H46B .5645 -.0166 .5782 .11(2) Uiso calc R 1 . . H
H46C .5001 .1141 .5794 .043(14) Uiso calc R 1 . . H
C47 .5462(5) -.1465(4) .8723(3) .0556(16) Uani d . 1 . . C
H47A .6078 -.1529 .9045 .08(2) Uiso calc R 1 . . H
H47B .5682 -.2106 .8328 .060(17) Uiso calc R 1 . . H
H47C .4747 -.1444 .9101 .12(3) Uiso calc R 1 . . H
C48 .4809(4) .2674(4) .8670(3) .0392(13) Uani d . 1 . . C
H48A .4762 .2566 .9267 .066(17) Uiso calc R 1 . . H
H48B .4106 .3239 .8573 .056(16) Uiso calc R 1 . . H
H48C .5483 .2920 .8460 .028(12) Uiso calc R 1 . . H
C49 .1058(4) .2462(4) .9406(2) .0362(13) Uani d . 1 . . C
C50 .1961(6) .2675(7) .9836(3) .080(2) Uani d . 1 . . C
H50A .2554 .1970 .9882 .07(2) Uiso calc R 1 . . H
H50B .1601 .3015 1.0392 .082 Uiso calc R 1 . . H
H50C .2318 .3179 .9513 .045(15) Uiso calc R 1 . . H
C51 .0129(5) .3598(5) .9329(3) .0630(18) Uani d . 1 . . C
H51A -.0513 .3463 .9111 .056(17) Uiso calc R 1 . . H
H51B .0478 .4058 .8950 .076(19) Uiso calc R 1 . . H
H51C -.0159 .3985 .9877 .076(18) Uiso calc R 1 . . H
C52 .0479(5) .1718(5) .9897(3) .0539(16) Uani d . 1 . . C
H52A -.0153 .1642 .9635 .035(13) Uiso calc R 1 . . H
H52B .0170 .2039 1.0464 .064(17) Uiso calc R 1 . . H
H52C .1041 .0984 .9913 .10(2) Uiso calc R 1 . . H

loop_
_atom_site_aniso_label
_atom_site_aniso_U_11
_atom_site_aniso_U_22
_atom_site_aniso_U_33
_atom_site_aniso_U_12
_atom_site_aniso_U_13
_atom_site_aniso_U_23
Cu1 .0287(3) .0282(3) .0226(3) -.0117(3) -.0025(2) -.0018(2)
Cu2 .0368(4) .0390(4) .0236(3) -.0189(3) -.0007(3) .0006(3)
Cu3 .0359(4) .0367(4) .0244(3) -.0179(3) -.0062(3) .0003(2)
Cu4 .0255(3) .0305(3) .0217(3) -.0107(3) -.0020(2) -.0006(2)
I .0481(2) .0543(2) .01965(14) -.02876(19) -.00603(13) .00254(14)
O .0354(19) .036(2) .0253(16) -.0183(17) -.0054(14) -.0001(14)
C1 .028(3) .027(3) .020(2) -.013(2) -.0006(18) .0029(18)
C2 .032(3) .028(3) .020(2) -.010(2) -.0017(19) .0013(18)
C3 .043(3) .031(3) .037(3) -.012(3) -.006(2) -.012(2)
C4 .031(3) .039(3) .046(3) -.017(3) -.002(2) -.011(2)
C5 .025(3) .034(3) .038(3) -.009(2) -.004(2) .000(2)
C6 .026(3) .023(2) .022(2) -.009(2) -.0026(18) -.0014(18)
C7 .033(3) .020(2) .031(2) -.009(2) .001(2) -.0010(19)
C8 .030(3) .025(3) .037(3) -.007(2) .003(2) -.005(2)
C9 .035(3) .033(3) .045(3) -.011(2) -.011(2) .003(2)
C10 .026(3) .023(3) .057(3) -.006(2) .008(2) -.012(2)
C11 .053(4) .033(3) .035(3) -.020(3) .018(3) -.010(2)
C12 .036(3) .026(3) .038(3) -.013(2) .007(2) -.007(2)
C13 .051(4) .046(4) .033(3) -.002(3) -.004(3) .007(3)
C14 .034(3) .047(4) .088(5) -.012(3) .009(3) -.009(4)
C15 .072(4) .044(4) .025(3) -.008(3) -.006(3) -.006(2)
C16 .023(3) .028(3) .028(2) -.004(2) -.0060(19) -.0075(19)
C17 .028(3) .036(3) .033(2) -.012(2) -.006(2) -.002(2)
C18 .035(3) .051(4) .031(3) -.013(3) -.002(2) -.010(2)
C19 .034(3) .036(3) .053(3) -.011(3) .000(2) -.020(3)
C20 .044(3) .028(3) .058(3) -.016(3) -.007(3) .001(2)
C21 .033(3) .034(3) .035(3) -.014(2) -.003(2) -.004(2)
C22 .049(4) .054(4) .028(3) -.020(3) -.005(2) .004(2)
C23 .072(5) .053(4) .084(5) -.021(4) .003(4) -.032(4)
C24 .052(4) .037(3) .043(3) -.009(3) -.005(3) .009(3)
C25 .024(2) .024(3) .025(2) -.013(2) -.0005(18) -.0053(18)
C26 .036(3) .025(3) .024(2) -.010(2) .000(2) -.0066(18)
C27 .039(3) .024(3) .044(3) -.016(2) -.001(2) .000(2)
C28 .041(3) .035(3) .051(3) -.018(3) .006(3) -.001(2)
C29 .020(3) .040(3) .048(3) -.010(2) -.001(2) -.002(2)
C30 .027(3) .029(3) .025(2) -.010(2) -.0002(19) -.0054(19)
C31 .035(3) .027(3) .034(2) -.014(2) .002(2) .004(2)
C32 .044(3) .027(3) .041(3) -.001(3) .004(2) .007(2)
C33 .056(4) .046(4) .077(5) .000(3) .028(4) .023(3)
C34 .042(4) .035(4) .107(6) .001(3) .013(4) .033(4)
C35 .045(4) .038(3) .103(5) -.013(3) -.038(4) .036(3)
C36 .047(3) .024(3) .049(3) -.015(3) -.013(3) .011(2)
C37 .086(5) .042(4) .035(3) -.002(4) .005(3) -.012(3)
C38 .052(5) .044(4) .212(10) .012(4) .023(5) .061(6)
C39 .076(4) .040(4) .045(3) -.013(4) -.022(3) .011(3)
C40 .012(2) .030(3) .028(2) -.004(2) -.0020(17) -.0035(19)
C41 .018(2) .034(3) .025(2) -.003(2) -.0017(18) .000(2)
C42 .031(3) .035(3) .029(2) -.007(2) .001(2) .003(2)
C43 .032(3) .042(3) .032(3) -.001(3) -.004(2) .005(2)
C44 .026(3) .052(3) .027(2) -.005(3) -.001(2) -.005(2)
C45 .027(3) .038(3) .035(2) -.011(2) -.006(2) -.005(2)
C46 .053(4) .032(3) .025(2) -.011(3) -.005(2) -.005(2)
C47 .063(4) .047(4) .048(3) -.002(3) -.014(3) .017(3)
C48 .035(3) .046(3) .034(3) -.004(3) -.014(2) -.009(2)
C49 .040(3) .063(4) .017(2) -.033(3) -.006(2) .008(2)
C50 .065(5) .153(8) .031(3) -.050(6) -.001(3) -.014(4)
C51 .066(4) .064(4) .051(4) -.022(4) .016(3) -.013(3)
C52 .060(4) .073(5) .033(3) -.030(4) -.003(3) .004(3)

loop_
_atom_type_symbol
_atom_type_description
_atom_type_scat_dispersion_real
_atom_type_scat_dispersion_imag
_atom_type_scat_source
C C .0033 .0016 'International Tables Vol C Tables 4.2.6.8 and 6.1.1.4'
H H .0000 .0000 'International Tables Vol C Tables 4.2.6.8 and 6.1.1.4'
O O .0106 .0060 'International Tables Vol C Tables 4.2.6.8 and 6.1.1.4'
Cu Cu .3201 1.2651 'International Tables Vol C Tables 4.2.6.8 and 6.1.1.4'
I I -.4742 1.8119 'International Tables Vol C Tables 4.2.6.8 and 6.1.1.4'

loop_
_geom_angle_atom_site_label_1
_geom_angle_atom_site_label_2
_geom_angle_atom_site_label_3
_geom_angle
_geom_angle_publ_flag
O Cu1 C1 176.84(14) y
O Cu1 Cu2 128.17(9) ?
C1 Cu1 Cu2 54.98(11) ?
O Cu1 Cu4 39.81(8) ?
C1 Cu1 Cu4 143.34(11) ?
Cu2 Cu1 Cu4 88.38(2) ?
C1 Cu2 Cu1 51.69(11) ?
C1 Cu2 I 160.42(11) y
Cu1 Cu2 I 147.87(3) ?
C1 Cu2 Cu3 143.29(11) ?
Cu1 Cu2 Cu3 91.60(2) ?
I Cu2 Cu3 56.284(18) ?
C25 Cu3 Cu4 51.99(11) ?
C25 Cu3 I 160.20(11) y
Cu4 Cu3 I 147.75(3) ?
C25 Cu3 Cu2 143.45(11) ?
Cu4 Cu3 Cu2 91.63(2) ?
I Cu3 Cu2 56.137(18) ?
O Cu4 C25 172.67(16) y
O Cu4 Cu3 127.93(9) ?
C25 Cu4 Cu3 54.94(11) ?
O Cu4 Cu1 39.69(8) ?
C25 Cu4 Cu1 142.90(11) ?
Cu3 Cu4 Cu1 88.33(2) ?
Cu2 I Cu3 67.58(2) y
C49 O Cu1 123.5(3) ?
C49 O Cu4 123.8(3) ?
Cu1 O Cu4 100.51(13) y
C6 C1 C2 116.1(4) ?
C6 C1 Cu1 112.7(3) ?
C2 C1 Cu1 127.6(3) ?
C6 C1 Cu2 120.0(3) ?
C2 C1 Cu2 97.4(3) ?
Cu1 C1 Cu2 73.33(14) y
C3 C2 C1 120.5(4) ?
C3 C2 C7 117.3(4) ?
C1 C2 C7 122.2(4) ?
C4 C3 C2 121.5(4) ?
C4 C3 H3A 119.3 ?
C2 C3 H3A 119.3 ?
C3 C4 C5 119.6(4) ?
C3 C4 H4A 120.2 ?
C5 C4 H4A 120.2 ?
C6 C5 C4 120.1(4) ?
C6 C5 H5A 119.9 ?
C4 C5 H5A 119.9 ?
C5 C6 C1 122.1(4) ?
C5 C6 C16 116.3(4) ?
C1 C6 C16 121.3(4) ?
C8 C7 C12 120.0(4) ?
C8 C7 C2 120.8(4) ?
C12 C7 C2 119.0(4) ?
C9 C8 C7 118.6(4) ?
C9 C8 C13 119.4(5) ?
C7 C8 C13 122.0(4) ?
C10 C9 C8 122.9(5) ?
C10 C9 H9A 118.5 ?
C8 C9 H9A 118.5 ?
C9 C10 C11 117.5(5) ?
C9 C10 C14 122.5(5) ?
C11 C10 C14 120.0(5) ?
C12 C11 C10 122.2(4) ?
C12 C11 H11A 118.9 ?
C10 C11 H11A 118.9 ?
C11 C12 C7 118.7(5) ?
C11 C12 C15 117.8(4) ?
C7 C12 C15 123.5(5) ?
C8 C13 H13A 109.5 ?
C8 C13 H13B 109.5 ?
H13A C13 H13B 109.5 ?
C8 C13 H13C 109.5 ?
H13A C13 H13C 109.5 ?
H13B C13 H13C 109.5 ?
C10 C14 H14A 109.5 ?
C10 C14 H14B 109.5 ?
H14A C14 H14B 109.5 ?
C10 C14 H14C 109.5 ?
H14A C14 H14C 109.5 ?
H14B C14 H14C 109.5 ?
C12 C15 H15A 109.5 ?
C12 C15 H15B 109.5 ?
H15A C15 H15B 109.5 ?
C12 C15 H15C 109.5 ?
H15A C15 H15C 109.5 ?
H15B C15 H15C 109.5 ?
C21 C16 C17 118.1(4) ?
C21 C16 C6 123.3(4) ?
C17 C16 C6 118.4(4) ?
C18 C17 C16 119.7(4) ?
C18 C17 C22 120.2(4) ?
C16 C17 C22 120.0(4) ?
C19 C18 C17 122.5(5) ?
C19 C18 H18A 118.8 ?
C17 C18 H18A 118.8 ?
C18 C19 C20 117.6(4) ?
C18 C19 C23 121.5(5) ?
C20 C19 C23 120.9(5) ?
C21 C20 C19 122.1(5) ?
C21 C20 H20A 119.0 ?
C19 C20 H20A 119.0 ?
C20 C21 C16 119.9(4) ?
C20 C21 C24 118.8(5) ?
C16 C21 C24 121.2(4) ?
C17 C22 H22A 109.5 ?
C17 C22 H22B 109.5 ?
H22A C22 H22B 109.5 ?
C17 C22 H22C 109.5 ?
H22A C22 H22C 109.5 ?
H22B C22 H22C 109.5 ?
C19 C23 H23A 109.5 ?
C19 C23 H23B 109.5 ?
H23A C23 H23B 109.5 ?
C19 C23 H23C 109.5 ?
H23A C23 H23C 109.5 ?
H23B C23 H23C 109.5 ?
C21 C24 H24A 109.5 ?
C21 C24 H24B 109.5 ?
H24A C24 H24B 109.5 ?
C21 C24 H24C 109.5 ?
H24A C24 H24C 109.5 ?
H24B C24 H24C 109.5 ?
C26 C25 C30 117.4(4) ?
C26 C25 Cu4 127.3(3) ?
C30 C25 Cu4 111.5(3) ?
C26 C25 Cu3 101.3(3) ?
C30 C25 Cu3 115.6(3) ?
Cu4 C25 Cu3 73.07(13) y
C27 C26 C25 121.0(4) ?
C27 C26 C31 119.5(4) ?
C25 C26 C31 119.5(4) ?
C28 C27 C26 120.0(5) ?
C28 C27 H27A 120.0 ?
C26 C27 H27A 120.0 ?
C27 C28 C29 120.7(5) ?
C27 C28 H28A 119.7 ?
C29 C28 H28A 119.7 ?
C28 C29 C30 120.0(5) ?
C28 C29 H29A 120.0 ?
C30 C29 H29A 120.0 ?
C29 C30 C25 120.8(4) ?
C29 C30 C40 119.9(4) ?
C25 C30 C40 118.9(4) ?
C36 C31 C32 119.7(5) ?
C36 C31 C26 122.3(4) ?
C32 C31 C26 118.0(4) ?
C33 C32 C31 118.6(5) ?
C33 C32 C37 120.6(5) ?
C31 C32 C37 120.8(5) ?
C34 C33 C32 122.5(6) ?
C34 C33 H33A 118.7 ?
C32 C33 H33A 118.7 ?
C33 C34 C35 117.8(6) ?
C33 C34 C38 123.2(7) ?
C35 C34 C38 119.0(7) ?
C34 C35 C36 123.0(6) ?
C34 C35 H35A 118.5 ?
C36 C35 H35A 118.5 ?
C31 C36 C35 117.9(5) ?
C31 C36 C39 121.4(5) ?
C35 C36 C39 120.5(5) ?
C32 C37 H37A 109.5 ?
C32 C37 H37B 109.5 ?
H37A C37 H37B 109.5 ?
C32 C37 H37C 109.5 ?
H37A C37 H37C 109.5 ?
H37B C37 H37C 109.5 ?
C34 C38 H38A 109.5 ?
C34 C38 H38B 109.5 ?
H38A C38 H38B 109.5 ?
C34 C38 H38C 109.5 ?
H38A C38 H38C 109.5 ?
H38B C38 H38C 109.5 ?
C36 C39 H39A 109.5 ?
C36 C39 H39B 109.5 ?
H39A C39 H39B 109.5 ?
C36 C39 H39C 109.5 ?
H39A C39 H39C 109.5 ?
H39B C39 H39C 109.5 ?
C41 C40 C45 119.7(4) ?
C41 C40 C30 122.2(4) ?
C45 C40 C30 118.1(4) ?
C42 C41 C40 118.9(4) ?
C42 C41 C46 118.7(4) ?
C40 C41 C46 122.4(4) ?
C43 C42 C41 122.4(5) ?
C43 C42 H42A 118.8 ?
C41 C42 H42A 118.8 ?
C44 C43 C42 118.0(5) ?
C44 C43 C47 121.3(4) ?
C42 C43 C47 120.7(5) ?
C43 C44 C45 121.9(4) ?
C43 C44 H44A 119.0 ?
C45 C44 H44A 119.0 ?
C44 C45 C40 119.0(4) ?
C44 C45 C48 120.3(4) ?
C40 C45 C48 120.7(4) ?
C41 C46 H46A 109.5 ?
C41 C46 H46B 109.5 ?
H46A C46 H46B 109.5 ?
C41 C46 H46C 109.5 ?
H46A C46 H46C 109.5 ?
H46B C46 H46C 109.5 ?
C43 C47 H47A 109.5 ?
C43 C47 H47B 109.5 ?
H47A C47 H47B 109.5 ?
C43 C47 H47C 109.5 ?
H47A C47 H47C 109.5 ?
H47B C47 H47C 109.5 ?
C45 C48 H48A 109.5 ?
C45 C48 H48B 109.5 ?
H48A C48 H48B 109.5 ?
C45 C48 H48C 109.5 ?
H48A C48 H48C 109.5 ?
H48B C48 H48C 109.5 ?
O C49 C52 110.8(4) ?
O C49 C50 110.0(4) ?
C52 C49 C50 110.5(4) ?
O C49 C51 108.0(4) ?
C52 C49 C51 108.7(4) ?
C50 C49 C51 108.7(5) ?
C49 C50 H50A 109.5 ?
C49 C50 H50B 109.5 ?
H50A C50 H50B 109.5 ?
C49 C50 H50C 109.5 ?
H50A C50 H50C 109.5 ?
H50B C50 H50C 109.5 ?
C49 C51 H51A 109.5 ?
C49 C51 H51B 109.5 ?
H51A C51 H51B 109.5 ?
C49 C51 H51C 109.5 ?
H51A C51 H51C 109.5 ?
H51B C51 H51C 109.5 ?
C49 C52 H52A 109.5 ?
C49 C52 H52B 109.5 ?
H52A C52 H52B 109.5 ?
C49 C52 H52C 109.5 ?
H52A C52 H52C 109.5 ?
H52B C52 H52C 109.5 ?

loop_
_geom_bond_atom_site_label_1
_geom_bond_atom_site_label_2
_geom_bond_site_symmetry_2
_geom_bond_distance
_geom_bond_publ_flag
Cu1 C1 . 1.946(4) y
Cu1 O . 1.856(3) y
Cu2 C1 . 2.031(4) y
Cu2 I . 2.4457(6) y
Cu3 C25 . 2.033(4) y
Cu3 I . 2.4499(6) y
Cu4 O . 1.861(3) y
Cu4 C25 . 1.957(4) y
Cu1 Cu2 . 2.3761(7) y
Cu1 Cu4 . 2.8578(8) y
Cu2 Cu3 . 2.7227(8) y
Cu3 Cu4 . 2.3766(7) y
O C49 . 1.400(5) ?
C1 C6 . 1.414(6) ?
C1 C2 . 1.433(6) ?
C2 C3 . 1.393(5) ?
C2 C7 . 1.518(6) ?
C3 C4 . 1.366(6) ?
C3 H3A . .9500 ?
C4 C5 . 1.391(6) ?
C4 H4A . .9500 ?
C5 C6 . 1.383(5) ?
C5 H5A . .9500 ?
C6 C16 . 1.511(5) ?
C7 C8 . 1.398(6) ?
C7 C12 . 1.407(5) ?
C8 C9 . 1.390(6) ?
C8 C13 . 1.517(6) ?
C9 C10 . 1.368(6) ?
C9 H9A . .9500 ?
C10 C11 . 1.398(7) ?
C10 C14 . 1.513(6) ?
C11 C12 . 1.381(6) ?
C11 H11A . .9500 ?
C12 C15 . 1.504(6) ?
C13 H13A . .9800 ?
C13 H13B . .9800 ?
C13 H13C . .9800 ?
C14 H14A . .9800 ?
C14 H14B . .9800 ?
C14 H14C . .9800 ?
C15 H15A . .9800 ?
C15 H15B . .9800 ?
C15 H15C . .9800 ?
C16 C21 . 1.406(6) ?
C16 C17 . 1.412(5) ?
C17 C18 . 1.385(6) ?
C17 C22 . 1.510(6) ?
C18 C19 . 1.371(7) ?
C18 H18A . .9500 ?
C19 C20 . 1.391(6) ?
C19 C23 . 1.514(6) ?
C20 C21 . 1.381(6) ?
C20 H20A . .9500 ?
C21 C24 . 1.523(6) ?
C22 H22A . .9800 ?
C22 H22B . .9800 ?
C22 H22C . .9800 ?
C23 H23A . .9800 ?
C23 H23B . .9800 ?
C23 H23C . .9800 ?
C24 H24A . .9800 ?
C24 H24B . .9800 ?
C24 H24C . .9800 ?
C25 C26 . 1.417(6) ?
C25 C30 . 1.421(6) ?
C26 C27 . 1.395(5) ?
C26 C31 . 1.508(6) ?
C27 C28 . 1.384(6) ?
C27 H27A . .9500 ?
C28 C29 . 1.387(6) ?
C28 H28A . .9500 ?
C29 C30 . 1.394(5) ?
C29 H29A . .9500 ?
C30 C40 . 1.502(6) ?
C31 C36 . 1.391(6) ?
C31 C32 . 1.410(6) ?
C32 C33 . 1.391(7) ?
C32 C37 . 1.531(7) ?
C33 C34 . 1.351(8) ?
C33 H33A . .9500 ?
C34 C35 . 1.380(8) ?
C34 C38 . 1.497(8) ?
C35 C36 . 1.392(7) ?
C35 H35A . .9500 ?
C36 C39 . 1.518(6) ?
C37 H37A . .9800 ?
C37 H37B . .9800 ?
C37 H37C . .9800 ?
C38 H38A . .9800 ?
C38 H38B . .9800 ?
C38 H38C . .9800 ?
C39 H39A . .9800 ?
C39 H39B . .9800 ?
C39 H39C . .9800 ?
C40 C41 . 1.396(6) ?
C40 C45 . 1.410(5) ?
C41 C42 . 1.387(6) ?
C41 C46 . 1.512(5) ?
C42 C43 . 1.386(6) ?
C42 H42A . .9500 ?
C43 C44 . 1.380(6) ?
C43 C47 . 1.526(6) ?
C44 C45 . 1.391(6) ?
C44 H44A . .9500 ?
C45 C48 . 1.499(6) ?
C46 H46A . .9800 ?
C46 H46B . .9800 ?
C46 H46C . .9800 ?
C47 H47A . .9800 ?
C47 H47B . .9800 ?
C47 H47C . .9800 ?
C48 H48A . .9800 ?
C48 H48B . .9800 ?
C48 H48C . .9800 ?
C49 C52 . 1.494(6) ?
C49 C50 . 1.502(6) ?
C49 C51 . 1.564(7) ?
C50 H50A . .9800 ?
C50 H50B . .9800 ?
C50 H50C . .9800 ?
C51 H51A . .9800 ?
C51 H51B . .9800 ?
C51 H51C . .9800 ?
C52 H52A . .9800 ?
C52 H52B . .9800 ?
C52 H52C . .9800 ?
